data_4087901
loop_
_publ_author_name
'Yang, Jia'
'Chen, Tieqiao'
'Zhou, Yongbo'
'Yin, Shuang-Feng'
'Han, Li-Biao'

_publ_section_title
;
 Mechanistic Studies on the Palladium-Catalyzed Cross Dehydrogenative
 Coupling of P(O)--H Compounds with Terminal Alkynes: Stereochemistry and
 Reactive Intermediates
;
_journal_issue 20
_journal_name_full Organometallics
_journal_page_first 5095
_journal_paper_doi 10.1021/acs.organomet.5b00687
_journal_volume 34
_journal_year 2015
_chemical_absolute_configuration rmad
_chemical_formula_sum 'C25 H31 O2 P'
_chemical_formula_weight 394.47
_space_group_IT_number 4
_space_group_name_Hall 'P 2yb'
_space_group_name_H-M_alt 'P 1 21 1'
_symmetry_cell_setting monoclinic
_symmetry_space_group_name_H-M 'P 1 21 1'
_atom_sites_solution_hydrogens geom
_atom_sites_solution_primary direct
_atom_sites_solution_secondary difmap
_audit_creation_method SHELXL-97
_cell_angle_alpha 90.00
_cell_angle_beta 102.499(7)
_cell_angle_gamma 90.00
_cell_formula_units_Z 2
_cell_length_a 12.5595(12)
_cell_length_b 5.6421(6)
_cell_length_c 16.5825(16)
_cell_measurement_reflns_used 3857
_cell_measurement_temperature 296(2)
_cell_measurement_theta_max 24.57
_cell_measurement_theta_min 2.70
_cell_volume 1147.2(2)
_computing_cell_refinement 'Bruker SAINT'
_computing_data_collection 'Bruker APEX2'
_computing_data_reduction 'Bruker SAINT'
_computing_molecular_graphics 'Bruker SHELXTL'
_computing_publication_material 'Bruker SHELXTL'
_computing_structure_refinement 'SHELXL-97 (Sheldrick, 2008)'
_computing_structure_solution 'SHELXS-97 (Sheldrick, 2008)'
_diffrn_ambient_temperature 293(2)
_diffrn_measured_fraction_theta_full 0.987
_diffrn_measured_fraction_theta_max 0.987
_diffrn_measurement_device_type 'Bruker APEX-II CCD'
_diffrn_measurement_method '\f and \w scans'
_diffrn_radiation_monochromator graphite
_diffrn_radiation_source 'fine-focus sealed tube'
_diffrn_radiation_type MoK\a
_diffrn_radiation_wavelength 0.71073
_diffrn_reflns_av_R_equivalents 0.0244
_diffrn_reflns_av_sigmaI/netI 0.0417
_diffrn_reflns_limit_h_max 16
_diffrn_reflns_limit_h_min -16
_diffrn_reflns_limit_k_max 7
_diffrn_reflns_limit_k_min -6
_diffrn_reflns_limit_l_max 21
_diffrn_reflns_limit_l_min -21
_diffrn_reflns_number 9923
_diffrn_reflns_theta_full 27.59
_diffrn_reflns_theta_max 27.59
_diffrn_reflns_theta_min 1.66
_exptl_absorpt_coefficient_mu 0.136
_exptl_absorpt_correction_T_max 0.7456
_exptl_absorpt_correction_T_min 0.6646
_exptl_absorpt_correction_type multi-scan
_exptl_absorpt_process_details SADABS
_exptl_crystal_colour white
_exptl_crystal_density_diffrn 1.142
_exptl_crystal_density_method 'not measured'
_exptl_crystal_description bar
_exptl_crystal_F_000 424
_exptl_crystal_size_max 0.8
_exptl_crystal_size_mid 0.2
_exptl_crystal_size_min 0.1
_refine_diff_density_max 0.194
_refine_diff_density_min -0.212
_refine_diff_density_rms 0.037
_refine_ls_abs_structure_details 'Flack H D (1983), Acta Cryst. A39, 876-881'
_refine_ls_abs_structure_Flack -0.06(10)
_refine_ls_extinction_method none
_refine_ls_goodness_of_fit_ref 1.053
_refine_ls_hydrogen_treatment constr
_refine_ls_matrix_type full
_refine_ls_number_parameters 253
_refine_ls_number_reflns 4666
_refine_ls_number_restraints 1
_refine_ls_restrained_S_all 1.053
_refine_ls_R_factor_all 0.0652
_refine_ls_R_factor_gt 0.0439
_refine_ls_shift/su_max 0.001
_refine_ls_shift/su_mean 0.000
_refine_ls_structure_factor_coef Fsqd
_refine_ls_weighting_details 'calc w=1/[\s^2^(Fo^2^)+(0.0474P)^2^+0.1582P] where P=(Fo^2^+2Fc^2^)/3'
_refine_ls_weighting_scheme calc
_refine_ls_wR_factor_gt 0.0916
_refine_ls_wR_factor_ref 0.1061
_reflns_number_gt 3607
_reflns_number_total 4666
_reflns_threshold_expression >2sigma(I)
_cod_data_source_file om5b00687_si_002.cif
_cod_data_source_block yinsf21_0m
_cod_depositor_comments
;
The following automatic conversions were performed:

data item '_symmetry_cell_setting' value 'Monoclinic' was changed to
'monoclinic' in accordance with the
/home/saulius/struct/COD-crude-data/automatic-downloads/DataCite-retrospective/ACS/depositions/lib/dictionaries/cif_core.dic
dictionary named 'cif_core.dic' version 2.4.2 last updated on
2011-04-26.

Automatic conversion script
Id: cif_fix_values 6909 2019-04-08 15:41:33Z antanas 
;
_cod_original_sg_symbol_H-M 'P2(1)   '
_cod_database_code 4087901

loop_
_symmetry_equiv_pos_as_xyz
'x, y, z'
'-x, y+1/2, -z'

loop_
_atom_site_label
_atom_site_type_symbol
_atom_site_fract_x
_atom_site_fract_y
_atom_site_fract_z
_atom_site_U_iso_or_equiv
_atom_site_adp_type
_atom_site_occupancy
_atom_site_symmetry_multiplicity
_atom_site_calc_flag
_atom_site_refinement_flags
P1 P 0.31104(4) 0.67491(11) 0.74646(4) 0.03896(16) Uani 1 1 d .
O1 O 0.43818(11) 0.6542(3) 0.75294(9) 0.0444(4) Uani 1 1 d .
O2 O 0.27099(14) 0.9147(3) 0.75346(12) 0.0563(5) Uani 1 1 d .
C1 C 0.2526(2) 0.5450(5) 0.65162(17) 0.0537(7) Uani 1 1 d .
C2 C 0.2098(2) 0.4669(5) 0.58556(16) 0.0512(7) Uani 1 1 d .
C3 C 0.1552(2) 0.3854(5) 0.50579(15) 0.0461(6) Uani 1 1 d .
C4 C 0.1830(2) 0.1727(7) 0.47318(18) 0.0678(7) Uani 1 1 d .
H4A H 0.2387 0.0789 0.5031 0.081 Uiso 1 1 calc R
C5 C 0.1265(3) 0.1022(6) 0.3955(2) 0.0763(10) Uani 1 1 d .
H5A H 0.1452 -0.0385 0.3728 0.092 Uiso 1 1 calc R
C6 C 0.0441(3) 0.2377(7) 0.35230(18) 0.0741(10) Uani 1 1 d .
H6A H 0.0074 0.1897 0.3000 0.089 Uiso 1 1 calc R
C7 C 0.0151(3) 0.4400(7) 0.38438(18) 0.0738(9) Uani 1 1 d .
H7A H -0.0430 0.5284 0.3550 0.089 Uiso 1 1 calc R
C8 C 0.0708(2) 0.5169(5) 0.46040(16) 0.0574(7) Uani 1 1 d .
H8A H 0.0513 0.6595 0.4814 0.069 Uiso 1 1 calc R
C9 C 0.17577(19) 0.4745(5) 0.84033(14) 0.0431(6) Uani 1 1 d .
C10 C 0.1059(2) 0.2897(5) 0.81305(17) 0.0534(7) Uani 1 1 d .
H10A H 0.1295 0.1655 0.7844 0.064 Uiso 1 1 calc R
C11 C 0.0019(3) 0.2843(7) 0.8271(2) 0.0812(10) Uani 1 1 d .
H11A H -0.0443 0.1587 0.8073 0.097 Uiso 1 1 calc R
C12 C -0.0328(3) 0.4599(9) 0.8693(3) 0.0947(13) Uani 1 1 d .
H12A H -0.1029 0.4550 0.8792 0.114 Uiso 1 1 calc R
C13 C 0.0337(3) 0.6445(8) 0.8976(2) 0.0922(12) Uani 1 1 d .
H13A H 0.0092 0.7653 0.9271 0.111 Uiso 1 1 calc R
C14 C 0.1387(3) 0.6550(7) 0.88275(17) 0.0674(8) Uani 1 1 d .
H14A H 0.1835 0.7837 0.9015 0.081 Uiso 1 1 calc R
C15 C 0.50429(18) 0.8677(4) 0.74951(14) 0.0421(6) Uani 1 1 d .
H15A H 0.4677 1.0042 0.7680 0.051 Uiso 1 1 calc R
C16 C 0.28965(19) 0.4734(5) 0.82479(15) 0.0474(6) Uani 1 1 d .
H16A H 0.3064 0.3143 0.8092 0.057 Uiso 1 1 calc R
H16B H 0.3405 0.5121 0.8760 0.057 Uiso 1 1 calc R
C17 C 0.5162(2) 0.9109(6) 0.66197(16) 0.0561(7) Uani 1 1 d .
H17A H 0.4447 0.9334 0.6264 0.067 Uiso 1 1 calc R
H17B H 0.5495 0.7735 0.6423 0.067 Uiso 1 1 calc R
C18 C 0.5859(2) 1.1276(6) 0.65759(18) 0.0684(9) Uani 1 1 d .
H18A H 0.5495 1.2644 0.6762 0.082 Uiso 1 1 calc R
C19 C 0.6960(2) 1.0981(7) 0.71603(19) 0.0777(11) Uani 1 1 d .
H19A H 0.7351 0.9690 0.6968 0.093 Uiso 1 1 calc R
H19B H 0.7383 1.2417 0.7156 0.093 Uiso 1 1 calc R
C20 C 0.6850(2) 1.0471(6) 0.80351(18) 0.0692(9) Uani 1 1 d .
H20A H 0.6534 1.1843 0.8248 0.083 Uiso 1 1 calc R
H20B H 0.7570 1.0217 0.8380 0.083 Uiso 1 1 calc R
C21 C 0.61382(18) 0.8296(5) 0.80932(14) 0.0447(6) Uani 1 1 d .
H21A H 0.6488 0.6925 0.7896 0.054 Uiso 1 1 calc R
C22 C 0.5965(3) 1.1756(10) 0.5686(2) 0.1084(13) Uani 1 1 d .
H22A H 0.5252 1.1937 0.5338 0.163 Uiso 1 1 calc R
H22B H 0.6332 1.0451 0.5493 0.163 Uiso 1 1 calc R
H22C H 0.6377 1.3182 0.5671 0.163 Uiso 1 1 calc R
C23 C 0.6014(2) 0.7737(5) 0.89719(15) 0.0518(7) Uani 1 1 d .
H23A H 0.5519 0.6379 0.8928 0.062 Uiso 1 1 calc R
C24 C 0.5499(3) 0.9711(7) 0.93735(17) 0.0762(9) Uani 1 1 d .
H24A H 0.4823 1.0174 0.9016 0.114 Uiso 1 1 calc R
H24B H 0.5984 1.1046 0.9469 0.114 Uiso 1 1 calc R
H24C H 0.5362 0.9167 0.9890 0.114 Uiso 1 1 calc R
C25 C 0.7084(2) 0.6965(8) 0.95345(17) 0.0783(9) Uani 1 1 d .
H25A H 0.6965 0.6632 1.0076 0.117 Uiso 1 1 calc R
H25B H 0.7612 0.8211 0.9569 0.117 Uiso 1 1 calc R
H25C H 0.7349 0.5565 0.9313 0.117 Uiso 1 1 calc R

loop_
_atom_site_aniso_label
_atom_site_aniso_U_11
_atom_site_aniso_U_22
_atom_site_aniso_U_33
_atom_site_aniso_U_23
_atom_site_aniso_U_13
_atom_site_aniso_U_12
P1 0.0344(3) 0.0366(3) 0.0442(3) -0.0022(3) 0.0048(2) -0.0019(3)
O1 0.0344(7) 0.0372(10) 0.0602(9) -0.0075(9) 0.0075(7) -0.0049(8)
O2 0.0480(10) 0.0442(12) 0.0794(13) -0.0001(9) 0.0198(9) 0.0021(9)
C1 0.0427(14) 0.0632(19) 0.0513(16) 0.0004(14) 0.0013(12) -0.0026(13)
C2 0.0425(13) 0.0585(18) 0.0494(15) -0.0005(14) 0.0032(12) -0.0043(13)
C3 0.0438(13) 0.0509(17) 0.0427(14) -0.0050(12) 0.0070(11) -0.0069(12)
C4 0.0647(17) 0.0662(19) 0.0707(18) -0.007(2) 0.0108(14) 0.010(2)
C5 0.092(2) 0.065(3) 0.076(2) -0.0314(17) 0.026(2) -0.0137(18)
C6 0.080(2) 0.091(3) 0.0467(16) -0.0144(17) 0.0025(15) -0.0230(19)
C7 0.077(2) 0.088(3) 0.0494(17) 0.0018(18) -0.0027(15) 0.002(2)
C8 0.0685(18) 0.0526(19) 0.0475(15) -0.0004(13) 0.0045(14) 0.0026(15)
C9 0.0497(14) 0.0419(15) 0.0382(12) 0.0077(12) 0.0107(11) 0.0050(12)
C10 0.0470(15) 0.0463(16) 0.0682(17) 0.0027(14) 0.0155(13) 0.0013(13)
C11 0.0577(19) 0.069(2) 0.123(3) 0.012(2) 0.0347(19) -0.0021(17)
C12 0.083(2) 0.089(3) 0.132(3) 0.027(3) 0.069(2) 0.015(2)
C13 0.122(3) 0.082(3) 0.094(2) -0.001(2) 0.068(2) 0.029(3)
C14 0.094(2) 0.0529(18) 0.0613(16) -0.0090(17) 0.0286(15) -0.001(2)
C15 0.0376(12) 0.0432(16) 0.0464(14) -0.0069(11) 0.0110(10) -0.0067(11)
C16 0.0428(13) 0.0497(17) 0.0459(14) 0.0046(13) 0.0014(11) -0.0022(12)
C17 0.0555(16) 0.065(2) 0.0472(15) 0.0010(13) 0.0087(12) -0.0032(15)
C18 0.0766(19) 0.070(3) 0.0660(18) 0.0038(16) 0.0308(16) -0.0109(17)
C19 0.0605(18) 0.095(3) 0.083(2) 0.0038(18) 0.0286(16) -0.0283(17)
C20 0.0530(16) 0.086(2) 0.0673(19) -0.0047(17) 0.0098(14) -0.0269(16)
C21 0.0377(13) 0.0495(17) 0.0470(14) -0.0100(12) 0.0097(11) -0.0052(12)
C22 0.121(3) 0.137(4) 0.075(2) 0.027(3) 0.037(2) -0.026(3)
C23 0.0453(14) 0.0598(18) 0.0488(14) -0.0054(13) 0.0067(12) -0.0046(13)
C24 0.092(2) 0.089(2) 0.0522(17) -0.0078(17) 0.0267(16) 0.012(2)
C25 0.0667(17) 0.100(3) 0.0606(17) 0.001(2) -0.0033(14) 0.011(2)

loop_
_atom_type_symbol
_atom_type_description
_atom_type_scat_dispersion_real
_atom_type_scat_dispersion_imag
_atom_type_scat_source
C C 0.0033 0.0016 'International Tables Vol C Tables 4.2.6.8 and 6.1.1.4'
H H 0.0000 0.0000 'International Tables Vol C Tables 4.2.6.8 and 6.1.1.4'
O O 0.0106 0.0060 'International Tables Vol C Tables 4.2.6.8 and 6.1.1.4'
P P 0.1023 0.0942 'International Tables Vol C Tables 4.2.6.8 and 6.1.1.4'

loop_
_geom_angle_atom_site_label_1
_geom_angle_atom_site_label_2
_geom_angle_atom_site_label_3
_geom_angle
O2 P1 O1 115.10(11)
O2 P1 C1 112.12(13)
O1 P1 C1 104.56(11)
O2 P1 C16 115.05(12)
O1 P1 C16 102.23(10)
C1 P1 C16 106.69(13)
C15 O1 P1 120.47(16)
C2 C1 P1 176.6(3)
C1 C2 C3 176.8(3)
C8 C3 C4 118.7(2)
C8 C3 C2 119.4(2)
C4 C3 C2 121.8(2)
C5 C4 C3 119.2(3)
C5 C4 H4A 120.4
C3 C4 H4A 120.4
C6 C5 C4 120.4(3)
C6 C5 H5A 119.8
C4 C5 H5A 119.8
C7 C6 C5 120.7(3)
C7 C6 H6A 119.7
C5 C6 H6A 119.7
C6 C7 C8 120.3(3)
C6 C7 H7A 119.8
C8 C7 H7A 119.8
C7 C8 C3 120.7(3)
C7 C8 H8A 119.7
C3 C8 H8A 119.7
C10 C9 C14 117.9(3)
C10 C9 C16 120.2(2)
C14 C9 C16 122.0(3)
C9 C10 C11 121.5(3)
C9 C10 H10A 119.2
C11 C10 H10A 119.2
C12 C11 C10 120.0(4)
C12 C11 H11A 120.0
C10 C11 H11A 120.0
C11 C12 C13 120.3(3)
C11 C12 H12A 119.9
C13 C12 H12A 119.9
C12 C13 C14 120.5(3)
C12 C13 H13A 119.7
C14 C13 H13A 119.7
C9 C14 C13 119.8(3)
C9 C14 H14A 120.1
C13 C14 H14A 120.1
O1 C15 C17 110.08(19)
O1 C15 C21 107.24(19)
C17 C15 C21 112.6(2)
O1 C15 H15A 109.0
C17 C15 H15A 109.0
C21 C15 H15A 109.0
C9 C16 P1 114.74(17)
C9 C16 H16A 108.6
P1 C16 H16A 108.6
C9 C16 H16B 108.6
P1 C16 H16B 108.6
H16A C16 H16B 107.6
C15 C17 C18 110.8(2)
C15 C17 H17A 109.5
C18 C17 H17A 109.5
C15 C17 H17B 109.5
C18 C17 H17B 109.5
H17A C17 H17B 108.1
C17 C18 C19 109.7(3)
C17 C18 C22 111.1(3)
C19 C18 C22 112.1(3)
C17 C18 H18A 107.9
C19 C18 H18A 107.9
C22 C18 H18A 107.9
C20 C19 C18 111.9(2)
C20 C19 H19A 109.2
C18 C19 H19A 109.2
C20 C19 H19B 109.2
C18 C19 H19B 109.2
H19A C19 H19B 107.9
C19 C20 C21 112.8(2)
C19 C20 H20A 109.0
C21 C20 H20A 109.0
C19 C20 H20B 109.0
C21 C20 H20B 109.0
H20A C20 H20B 107.8
C15 C21 C23 112.59(19)
C15 C21 C20 107.6(2)
C23 C21 C20 113.9(2)
C15 C21 H21A 107.5
C23 C21 H21A 107.5
C20 C21 H21A 107.5
C18 C22 H22A 109.5
C18 C22 H22B 109.5
H22A C22 H22B 109.5
C18 C22 H22C 109.5
H22A C22 H22C 109.5
H22B C22 H22C 109.5
C24 C23 C25 110.2(3)
C24 C23 C21 114.1(2)
C25 C23 C21 112.5(2)
C24 C23 H23A 106.5
C25 C23 H23A 106.5
C21 C23 H23A 106.5
C23 C24 H24A 109.5
C23 C24 H24B 109.5
H24A C24 H24B 109.5
C23 C24 H24C 109.5
H24A C24 H24C 109.5
H24B C24 H24C 109.5
C23 C25 H25A 109.5
C23 C25 H25B 109.5
H25A C25 H25B 109.5
C23 C25 H25C 109.5
H25A C25 H25C 109.5
H25B C25 H25C 109.5

loop_
_geom_bond_atom_site_label_1
_geom_bond_atom_site_label_2
_geom_bond_distance
P1 O2 1.4568(19)
P1 O1 1.5813(15)
P1 C1 1.746(3)
P1 C16 1.790(3)
O1 C15 1.471(3)
C1 C2 1.195(3)
C2 C3 1.428(4)
C3 C8 1.376(4)
C3 C4 1.392(4)
C4 C5 1.388(4)
C4 H4A 0.9300
C5 C6 1.360(5)
C5 H5A 0.9300
C6 C7 1.342(5)
C6 H6A 0.9300
C7 C8 1.373(4)
C7 H7A 0.9300
C8 H8A 0.9300
C9 C10 1.375(4)
C9 C14 1.375(4)
C9 C16 1.507(3)
C10 C11 1.376(4)
C10 H10A 0.9300
C11 C12 1.339(5)
C11 H11A 0.9300
C12 C13 1.354(6)
C12 H12A 0.9300
C13 C14 1.393(5)
C13 H13A 0.9300
C14 H14A 0.9300
C15 C17 1.511(3)
C15 C21 1.527(3)
C15 H15A 0.9800
C16 H16A 0.9700
C16 H16B 0.9700
C17 C18 1.515(4)
C17 H17A 0.9700
C17 H17B 0.9700
C18 C19 1.516(4)
C18 C22 1.535(4)
C18 H18A 0.9800
C19 C20 1.514(4)
C19 H19A 0.9700
C19 H19B 0.9700
C20 C21 1.534(4)
C20 H20A 0.9700
C20 H20B 0.9700
C21 C23 1.531(3)
C21 H21A 0.9800
C22 H22A 0.9600
C22 H22B 0.9600
C22 H22C 0.9600
C23 C24 1.513(4)
C23 C25 1.524(4)
C23 H23A 0.9800
C24 H24A 0.9600
C24 H24B 0.9600
C24 H24C 0.9600
C25 H25A 0.9600
C25 H25B 0.9600
C25 H25C 0.9600

loop_
_geom_torsion_atom_site_label_1
_geom_torsion_atom_site_label_2
_geom_torsion_atom_site_label_3
_geom_torsion_atom_site_label_4
_geom_torsion
O2 P1 O1 C15 -11.50(19)
C1 P1 O1 C15 111.95(18)
C16 P1 O1 C15 -136.95(17)
O2 P1 C1 C2 2(4)
O1 P1 C1 C2 -124(4)
C16 P1 C1 C2 129(4)
P1 C1 C2 C3 -5(9)
C1 C2 C3 C8 -7(5)
C1 C2 C3 C4 175(5)
C8 C3 C4 C5 1.3(4)
C2 C3 C4 C5 179.7(3)
C3 C4 C5 C6 -1.0(5)
C4 C5 C6 C7 -0.8(5)
C5 C6 C7 C8 2.1(5)
C6 C7 C8 C3 -1.7(5)
C4 C3 C8 C7 0.0(4)
C2 C3 C8 C7 -178.4(3)
C14 C9 C10 C11 0.3(4)
C16 C9 C10 C11 179.3(3)
C9 C10 C11 C12 -1.0(5)
C10 C11 C12 C13 0.7(6)
C11 C12 C13 C14 0.4(6)
C10 C9 C14 C13 0.8(4)
C16 C9 C14 C13 -178.2(3)
C12 C13 C14 C9 -1.2(5)
P1 O1 C15 C17 -94.0(2)
P1 O1 C15 C21 143.15(15)
C10 C9 C16 P1 106.1(3)
C14 C9 C16 P1 -74.9(3)
O2 P1 C16 C9 47.9(2)
O1 P1 C16 C9 173.39(19)
C1 P1 C16 C9 -77.1(2)
O1 C15 C17 C18 -178.9(2)
C21 C15 C17 C18 -59.3(3)
C15 C17 C18 C19 56.5(3)
C15 C17 C18 C22 -178.9(3)
C17 C18 C19 C20 -55.2(4)
C22 C18 C19 C20 -179.2(4)
C18 C19 C20 C21 55.9(4)
O1 C15 C21 C23 -56.0(3)
C17 C15 C21 C23 -177.2(2)
O1 C15 C21 C20 177.74(19)
C17 C15 C21 C20 56.5(3)
C19 C20 C21 C15 -54.6(3)
C19 C20 C21 C23 179.9(3)
C15 C21 C23 C24 -62.8(3)
C20 C21 C23 C24 60.1(3)
C15 C21 C23 C25 170.7(3)
C20 C21 C23 C25 -66.5(3)
